data_7203144
loop_
_publ_author_name
'Chen, Danlin'
'Lai, Chian Sing'
'Tiekink, Edward R. T.'

_publ_section_title
;
 Supramolecular aggregation in diimine adducts of zinc(ii)
 dithiophosphates: controlling the formation of monomeric, dimeric,
 polymeric (zig-zag and helical), and 2-D motifs
;
_journal_issue 1
_journal_name_full CrystEngComm
_journal_page_first 51
_journal_paper_doi 10.1039/b513393a
_journal_volume 8
_journal_year 2006
_chemical_formula_moiety 'C22 H37 N3 O4 P2 S4 Zn'
_chemical_formula_sum 'C22 H37 N3 O4 P2 S4 Zn'
_chemical_formula_weight 663.10
_chemical_name_systematic
;
?
;
_space_group_IT_number 7
_symmetry_cell_setting monoclinic
_symmetry_space_group_name_Hall 'P -2yc'
_symmetry_space_group_name_H-M 'P 1 c 1'
_atom_sites_solution_hydrogens geom
_atom_sites_solution_primary direct
_atom_sites_solution_secondary difmap
_audit_creation_method SHELXL-97
_cell_angle_alpha 90
_cell_angle_beta 95.676(2)
_cell_angle_gamma 90
_cell_formula_units_Z 2
_cell_length_a 12.1969(7)
_cell_length_b 8.3847(5)
_cell_length_c 15.5757(10)
_cell_measurement_reflns_used 2817
_cell_measurement_temperature 223(2)
_cell_measurement_theta_max 24.7
_cell_measurement_theta_min 4.5
_cell_volume 1585.08(17)
_computing_cell_refinement 'SAINT (Bruker, 2000)'
_computing_data_collection 'SMART (Bruker, 2000)'
_computing_data_reduction 'SHELXTL (Bruker, 2000)'
_computing_molecular_graphics 'ORTEPII (Johnson, 1976)'
_computing_publication_material 'Bruker SHEXLTL (Bruker, 2000)'
_computing_structure_refinement 'SHELXL-97 (Sheldrick, 1997)'
_computing_structure_solution 'PATTY in DIRDIF92 (Beurskens et al., 1992)'
_diffrn_ambient_temperature 223(2)
_diffrn_measured_fraction_theta_full 0.997
_diffrn_measured_fraction_theta_max 0.997
_diffrn_measurement_device_type 'Bruker AXS SMART CCD'
_diffrn_measurement_method '\f and \w scans'
_diffrn_radiation_monochromator graphite
_diffrn_radiation_source 'fine-focus sealed tube'
_diffrn_radiation_type MoK\a
_diffrn_radiation_wavelength 0.71069
_diffrn_reflns_av_R_equivalents 0.035
_diffrn_reflns_av_sigmaI/netI 0.058
_diffrn_reflns_limit_h_max 17
_diffrn_reflns_limit_h_min -15
_diffrn_reflns_limit_k_max 11
_diffrn_reflns_limit_k_min -11
_diffrn_reflns_limit_l_max 21
_diffrn_reflns_limit_l_min -18
_diffrn_reflns_number 13069
_diffrn_reflns_theta_full 30.0
_diffrn_reflns_theta_max 30.0
_diffrn_reflns_theta_min 1.7
_diffrn_standards_decay_% 0
_diffrn_standards_number 0
_exptl_absorpt_coefficient_mu 1.170
_exptl_absorpt_correction_T_max 1
_exptl_absorpt_correction_T_min 0.454
_exptl_absorpt_correction_type multi-scan
_exptl_absorpt_process_details '(SADABS, Bruker, 2000 & Blessing, 1995)'
_exptl_crystal_colour colourless
_exptl_crystal_density_diffrn 1.389
_exptl_crystal_density_method 'not measured'
_exptl_crystal_description needle
_exptl_crystal_F_000 692
_exptl_crystal_size_max 0.57
_exptl_crystal_size_mid 0.08
_exptl_crystal_size_min 0.08
_refine_diff_density_max 0.90
_refine_diff_density_min -0.30
_refine_diff_density_rms 0.083
_refine_ls_abs_structure_details 'Flack H D (1983), Acta Cryst. A39, 876-881'
_refine_ls_abs_structure_Flack -0.009(12)
_refine_ls_extinction_method none
_refine_ls_goodness_of_fit_ref 1.01
_refine_ls_hydrogen_treatment constr
_refine_ls_matrix_type full
_refine_ls_number_parameters 325
_refine_ls_number_reflns 7130
_refine_ls_number_restraints 2
_refine_ls_restrained_S_all 1.01
_refine_ls_R_factor_all 0.065
_refine_ls_R_factor_gt 0.051
_refine_ls_shift/su_max <0.001
_refine_ls_shift/su_mean 0.000
_refine_ls_structure_factor_coef Fsqd
_refine_ls_weighting_details 'calc w=1/[\s^2^(Fo^2^)+(0.0719P)^2^] where P=(Fo^2^+2Fc^2^)/3'
_refine_ls_weighting_scheme calc
_refine_ls_wR_factor_gt 0.118
_refine_ls_wR_factor_ref 0.128
_reflns_number_gt 5816
_reflns_number_total 7130
_reflns_threshold_expression I>2\s(I)
_cod_data_source_file b513393a.txt
_cod_data_source_block shelxl_5
_cod_original_sg_symbol_H-M Pc
_cod_database_code 7203144

loop_
_symmetry_equiv_pos_as_xyz
'x, y, z'
'x, -y, z+1/2'

loop_
_atom_site_label
_atom_site_type_symbol
_atom_site_fract_x
_atom_site_fract_y
_atom_site_fract_z
_atom_site_U_iso_or_equiv
_atom_site_adp_type
_atom_site_occupancy
_atom_site_symmetry_multiplicity
_atom_site_calc_flag
_atom_site_refinement_flags
_atom_site_disorder_assembly
_atom_site_disorder_group
Zn Zn -0.00003(4) -0.01952(5) 0.49995(3) 0.02905(12) Uani 1 1 d . . .
S1 S 0.11030(10) -0.24067(12) 0.52624(8) 0.0323(2) Uani 1 1 d . . .
S2 S 0.31596(11) 0.00445(14) 0.61124(9) 0.0395(3) Uani 1 1 d . . .
S3 S -0.17506(11) -0.05344(17) 0.43373(9) 0.0448(3) Uani 1 1 d . . .
S4 S -0.14422(12) -0.3338(2) 0.58921(11) 0.0591(4) Uani 1 1 d . . .
P1 P 0.26800(10) -0.16498(13) 0.53143(8) 0.0294(2) Uani 1 1 d . . .
P2 P -0.24451(10) -0.21642(15) 0.50815(9) 0.0359(3) Uani 1 1 d . A .
O1 O 0.2852(3) -0.1281(4) 0.4333(2) 0.0348(7) Uani 1 1 d . . .
O2 O 0.3381(3) -0.3245(4) 0.5462(2) 0.0354(7) Uani 1 1 d . . .
O3 O -0.3221(3) -0.3249(4) 0.4440(3) 0.0448(9) Uani 1 1 d . . .
O4 O -0.3407(3) -0.1303(4) 0.5522(3) 0.0429(8) Uani 1 1 d . . .
N1 N 0.0098(3) 0.1110(4) 0.6121(3) 0.0313(8) Uani 1 1 d . . .
N2 N 0.0542(3) 0.8382(4) 0.9228(3) 0.0330(8) Uani 1 1 d . . .
N3 N 0.1220(4) 0.3880(4) 0.8251(3) 0.0400(10) Uani 1 1 d . . .
H3 H 0.1716 0.3373 0.8587 0.048 Uiso 1 1 calc R . .
C1 C 0.3972(4) -0.0935(6) 0.4090(4) 0.0426(12) Uani 1 1 d . . .
H1 H 0.4519 -0.1089 0.4597 0.051 Uiso 1 1 calc R . .
C2 C 0.3990(7) 0.0772(8) 0.3799(5) 0.070(2) Uani 1 1 d . . .
H2A H 0.3847 0.1466 0.4273 0.105 Uiso 1 1 calc R . .
H2B H 0.3427 0.0932 0.3322 0.105 Uiso 1 1 calc R . .
H2C H 0.4707 0.1019 0.3614 0.105 Uiso 1 1 calc R . .
C3 C 0.4189(6) -0.2092(8) 0.3402(5) 0.0624(18) Uani 1 1 d . . .
H3A H 0.4168 -0.3169 0.3628 0.094 Uiso 1 1 calc R . .
H3B H 0.4909 -0.1885 0.3212 0.094 Uiso 1 1 calc R . .
H3C H 0.3629 -0.1976 0.2918 0.094 Uiso 1 1 calc R . .
C4 C 0.3946(5) -0.3739(6) 0.6293(4) 0.0498(14) Uani 1 1 d . . .
H4 H 0.4303 -0.2800 0.6588 0.060 Uiso 1 1 calc R . .
C5 C 0.4798(7) -0.4887(9) 0.6092(6) 0.087(3) Uani 1 1 d . . .
H5A H 0.5307 -0.4372 0.5740 0.130 Uiso 1 1 calc R . .
H5B H 0.4452 -0.5786 0.5780 0.130 Uiso 1 1 calc R . .
H5C H 0.5196 -0.5261 0.6624 0.130 Uiso 1 1 calc R . .
C6 C 0.3128(7) -0.4418(11) 0.6837(6) 0.089(3) Uani 1 1 d . . .
H6A H 0.2587 -0.3611 0.6939 0.133 Uiso 1 1 calc R . .
H6B H 0.3501 -0.4768 0.7383 0.133 Uiso 1 1 calc R . .
H6C H 0.2762 -0.5320 0.6542 0.133 Uiso 1 1 calc R . .
C7 C -0.2744(7) -0.4507(8) 0.3951(5) 0.073(2) Uani 0.59(2) 1 d P A 1
H7 H -0.2034 -0.4925 0.4223 0.088 Uiso 0.59(2) 1 calc PR A 1
C8 C -0.2720(9) -0.4022(11) 0.3042(6) 0.094(3) Uani 0.59(2) 1 d P A 1
H8A H -0.2117 -0.3283 0.2996 0.141 Uiso 0.59(2) 1 calc PR A 1
H8B H -0.3411 -0.3509 0.2840 0.141 Uiso 0.59(2) 1 calc PR A 1
H8C H -0.2616 -0.4956 0.2691 0.141 Uiso 0.59(2) 1 calc PR A 1
C9 C -0.3749(12) -0.5800(16) 0.3893(9) 0.074(5) Uiso 0.59(2) 1 d P A 1
H9A H -0.3828 -0.6221 0.4463 0.111 Uiso 0.59(2) 1 calc PR A 1
H9B H -0.3587 -0.6665 0.3511 0.111 Uiso 0.59(2) 1 calc PR A 1
H9C H -0.4429 -0.5282 0.3669 0.111 Uiso 0.59(2) 1 calc PR A 1
C7' C -0.2744(7) -0.4507(8) 0.3951(5) 0.073(2) Uani 0.41(2) 1 d P A 2
H7' H -0.1956 -0.4356 0.4156 0.088 Uiso 0.41(2) 1 calc PR A 2
C8' C -0.2720(9) -0.4022(11) 0.3042(6) 0.094(3) Uani 0.41(2) 1 d P A 2
H8'1 H -0.2334 -0.3014 0.3017 0.141 Uiso 0.41(2) 1 calc PR A 2
H8'2 H -0.3468 -0.3904 0.2774 0.141 Uiso 0.41(2) 1 calc PR A 2
H8'3 H -0.2342 -0.4830 0.2736 0.141 Uiso 0.41(2) 1 calc PR A 2
C9' C -0.2879(19) -0.599(2) 0.4226(15) 0.080(7) Uiso 0.41(2) 1 d P A 2
H9'1 H -0.2785 -0.6003 0.4852 0.120 Uiso 0.41(2) 1 calc PR A 2
H9'2 H -0.2338 -0.6679 0.4003 0.120 Uiso 0.41(2) 1 calc PR A 2
H9'3 H -0.3614 -0.6353 0.4025 0.120 Uiso 0.41(2) 1 calc PR A 2
C10 C -0.3114(5) -0.0151(7) 0.6207(4) 0.0500(13) Uani 1 1 d . A .
H10 H -0.2306 0.0006 0.6272 0.060 Uiso 1 1 calc R . .
C11 C -0.3474(8) -0.0768(11) 0.7034(5) 0.085(2) Uani 1 1 d . . .
H11A H -0.3094 -0.1759 0.7186 0.127 Uiso 1 1 calc R A .
H11B H -0.4263 -0.0956 0.6965 0.127 Uiso 1 1 calc R . .
H11C H -0.3300 0.0010 0.7488 0.127 Uiso 1 1 calc R . .
C12 C -0.3669(8) 0.1382(8) 0.5923(6) 0.088(3) Uani 1 1 d . . .
H12A H -0.3399 0.1734 0.5389 0.132 Uiso 1 1 calc R A .
H12B H -0.3507 0.2187 0.6365 0.132 Uiso 1 1 calc R . .
H12C H -0.4459 0.1216 0.5832 0.132 Uiso 1 1 calc R . .
C13 C -0.0022(4) 0.2709(6) 0.6103(3) 0.0380(11) Uani 1 1 d . . .
H13 H -0.0358 0.3178 0.5596 0.046 Uiso 1 1 calc R . .
C14 C 0.0314(4) 0.3684(5) 0.6778(3) 0.0392(12) Uani 1 1 d . . .
H14 H 0.0227 0.4795 0.6724 0.047 Uiso 1 1 calc R . .
C15 C 0.0784(4) 0.3030(5) 0.7542(3) 0.0301(9) Uani 1 1 d . . .
C16 C 0.0886(4) 0.1362(5) 0.7578(3) 0.0334(10) Uani 1 1 d . . .
H16 H 0.1184 0.0860 0.8088 0.040 Uiso 1 1 calc R . .
C17 C 0.0548(4) 0.0477(5) 0.6866(3) 0.0317(9) Uani 1 1 d . . .
H17 H 0.0635 -0.0636 0.6898 0.038 Uiso 1 1 calc R . .
C18 C 0.0998(4) 0.5404(5) 0.8513(3) 0.0312(9) Uani 1 1 d . . .
C19 C 0.0094(4) 0.6329(6) 0.8181(3) 0.0376(11) Uani 1 1 d . . .
H19 H -0.0384 0.5966 0.7711 0.045 Uiso 1 1 calc R . .
C20 C -0.0079(4) 0.7786(5) 0.8561(3) 0.0347(10) Uani 1 1 d . . .
H20 H -0.0682 0.8398 0.8327 0.042 Uiso 1 1 calc R . .
C21 C 0.1447(4) 0.7513(5) 0.9529(3) 0.0347(10) Uani 1 1 d . . .
H21 H 0.1927 0.7929 0.9983 0.042 Uiso 1 1 calc R . .
C22 C 0.1679(4) 0.6052(5) 0.9191(3) 0.0372(11) Uani 1 1 d . . .
H22 H 0.2306 0.5487 0.9421 0.045 Uiso 1 1 calc R . .

loop_
_atom_site_aniso_label
_atom_site_aniso_U_11
_atom_site_aniso_U_22
_atom_site_aniso_U_33
_atom_site_aniso_U_23
_atom_site_aniso_U_13
_atom_site_aniso_U_12
Zn 0.0375(3) 0.0232(2) 0.0256(2) -0.0012(2) -0.00107(19) 0.0026(2)
S1 0.0341(5) 0.0242(5) 0.0381(6) -0.0002(4) 0.0010(4) 0.0025(4)
S2 0.0445(7) 0.0366(6) 0.0358(7) -0.0073(5) -0.0046(5) -0.0017(5)
S3 0.0412(7) 0.0489(7) 0.0417(7) 0.0178(6) -0.0099(5) -0.0064(6)
S4 0.0454(8) 0.0727(10) 0.0585(10) 0.0341(8) 0.0012(7) 0.0160(7)
P1 0.0331(6) 0.0278(5) 0.0262(6) -0.0002(4) -0.0018(4) 0.0033(4)
P2 0.0336(6) 0.0369(6) 0.0361(7) 0.0069(5) -0.0016(5) 0.0042(5)
O1 0.0292(16) 0.0454(18) 0.0293(17) 0.0030(14) 0.0004(13) -0.0003(14)
O2 0.0298(16) 0.0346(16) 0.040(2) 0.0011(14) -0.0025(14) 0.0064(13)
O3 0.046(2) 0.0374(18) 0.051(2) -0.0065(16) 0.0060(17) -0.0019(16)
O4 0.0392(18) 0.0444(18) 0.044(2) -0.0063(17) -0.0012(15) 0.0069(17)
N1 0.036(2) 0.0286(17) 0.028(2) -0.0042(15) -0.0004(16) 0.0046(15)
N2 0.044(2) 0.0265(17) 0.028(2) -0.0016(15) 0.0012(17) -0.0020(16)
N3 0.061(3) 0.0275(17) 0.028(2) -0.0005(15) -0.0141(18) 0.0089(18)
C1 0.040(3) 0.050(3) 0.037(3) 0.005(2) 0.003(2) -0.008(2)
C2 0.082(5) 0.057(4) 0.074(5) 0.001(3) 0.031(4) -0.021(4)
C3 0.064(4) 0.064(4) 0.064(4) -0.008(3) 0.026(3) 0.007(3)
C4 0.054(3) 0.039(3) 0.052(4) 0.010(2) -0.015(3) 0.005(2)
C5 0.081(5) 0.084(5) 0.092(7) 0.020(4) -0.003(5) 0.045(4)
C6 0.081(5) 0.108(6) 0.078(6) 0.053(5) 0.011(4) 0.011(5)
C7 0.089(5) 0.058(4) 0.070(5) -0.013(3) -0.005(4) 0.029(4)
C8 0.118(7) 0.092(6) 0.073(6) -0.031(5) 0.023(5) -0.009(6)
C7' 0.089(5) 0.058(4) 0.070(5) -0.013(3) -0.005(4) 0.029(4)
C8' 0.118(7) 0.092(6) 0.073(6) -0.031(5) 0.023(5) -0.009(6)
C10 0.050(3) 0.053(3) 0.046(3) -0.010(3) -0.002(3) 0.000(3)
C11 0.106(6) 0.102(6) 0.048(4) -0.016(4) 0.018(4) -0.017(5)
C12 0.113(7) 0.056(4) 0.092(7) -0.022(4) -0.002(5) 0.023(4)
C13 0.049(3) 0.036(2) 0.028(2) -0.0010(19) -0.003(2) 0.019(2)
C14 0.060(3) 0.025(2) 0.031(2) -0.0031(18) 0.000(2) 0.016(2)
C15 0.040(2) 0.0254(19) 0.025(2) -0.0032(16) 0.0005(18) 0.0054(18)
C16 0.052(3) 0.0235(19) 0.024(2) 0.0039(16) 0.0001(19) 0.0057(19)
C17 0.045(3) 0.0215(18) 0.029(2) 0.0003(17) 0.0043(19) 0.0025(18)
C18 0.038(2) 0.0261(19) 0.029(2) 0.0009(17) 0.0019(18) 0.0022(18)
C19 0.048(3) 0.036(2) 0.026(2) -0.0044(19) -0.007(2) 0.000(2)
C20 0.045(3) 0.032(2) 0.026(2) 0.0019(18) 0.0005(19) 0.007(2)
C21 0.039(2) 0.032(2) 0.033(2) -0.0025(18) -0.0011(19) -0.0046(19)
C22 0.050(3) 0.0243(19) 0.035(3) -0.0008(18) -0.008(2) 0.001(2)

loop_
_atom_type_symbol
_atom_type_description
_atom_type_scat_dispersion_real
_atom_type_scat_dispersion_imag
_atom_type_scat_source
C C 0.0033 0.0016 'International Tables Vol C Tables 4.2.6.8 and 6.1.1.4'
H H 0.0000 0.0000 'International Tables Vol C Tables 4.2.6.8 and 6.1.1.4'
N N 0.0061 0.0033 'International Tables Vol C Tables 4.2.6.8 and 6.1.1.4'
O O 0.0106 0.0060 'International Tables Vol C Tables 4.2.6.8 and 6.1.1.4'
P P 0.1023 0.0942 'International Tables Vol C Tables 4.2.6.8 and 6.1.1.4'
S S 0.1246 0.1234 'International Tables Vol C Tables 4.2.6.8 and 6.1.1.4'
Zn Zn 0.2839 1.4301 'International Tables Vol C Tables 4.2.6.8 and 6.1.1.4'

loop_
_geom_angle_atom_site_label_1
_geom_angle_atom_site_label_2
_geom_angle_atom_site_label_3
_geom_angle
_geom_angle_site_symmetry_1
_geom_angle_site_symmetry_3
_geom_angle_publ_flag
N1 Zn N2 96.09(15) . 2_564 ?
N1 Zn S3 114.94(12) . . ?
N2 Zn S3 99.53(12) 2_564 . ?
N1 Zn S1 107.08(11) . . ?
N2 Zn S1 118.43(11) 2_564 . ?
S3 Zn S1 118.76(5) . . ?
N1 Zn S4 93.00(11) . . ?
N2 Zn S4 165.97(12) 2_564 . ?
S3 Zn S4 66.85(4) . . ?
S1 Zn S4 68.54(4) . . ?
N1 Zn S2 68.81(11) . . ?
N2 Zn S2 82.43(12) 2_564 . ?
S3 Zn S2 175.39(4) . . ?
S1 Zn S2 56.80(4) . . ?
S4 Zn S2 110.90(3) . . ?
P1 S1 Zn 106.94(6) . . ?
P1 S2 Zn 58.55(5) . . ?
P2 S3 Zn 104.41(7) . . ?
P2 S4 Zn 70.80(6) . . ?
O2 P1 O1 100.48(18) . . ?
O2 P1 S2 113.50(15) . . ?
O1 P1 S2 114.37(14) . . ?
O2 P1 S1 103.76(14) . . ?
O1 P1 S1 103.77(13) . . ?
S2 P1 S1 118.78(8) . . ?
O3 P2 O4 96.4(2) . . ?
O3 P2 S4 114.61(16) . . ?
O4 P2 S4 113.25(17) . . ?
O3 P2 S3 106.39(16) . . ?
O4 P2 S3 107.96(15) . . ?
S4 P2 S3 116.21(8) . . ?
C1 O1 P1 119.7(3) . . ?
C4 O2 P1 124.4(3) . . ?
C7' O3 C7 0.0(6) . . ?
C7' O3 P2 120.0(4) . . ?
C7 O3 P2 120.0(4) . . ?
C10 O4 P2 118.6(4) . . ?
C17 N1 C13 116.4(4) . . ?
C17 N1 Zn 120.6(3) . . ?
C13 N1 Zn 121.0(3) . . ?
C20 N2 C21 116.6(4) . . ?
C20 N2 Zn 122.6(3) . 2_565 ?
C21 N2 Zn 118.9(3) . 2_565 ?
C18 N3 C15 130.3(4) . . ?
C18 N3 H3 114.9 . . ?
C15 N3 H3 114.9 . . ?
O1 C1 C2 107.7(5) . . ?
O1 C1 C3 106.9(4) . . ?
C2 C1 C3 113.3(5) . . ?
O1 C1 H1 109.6 . . ?
C2 C1 H1 109.6 . . ?
C3 C1 H1 109.6 . . ?
C1 C2 H2A 109.5 . . ?
C1 C2 H2B 109.5 . . ?
H2A C2 H2B 109.5 . . ?
C1 C2 H2C 109.5 . . ?
H2A C2 H2C 109.5 . . ?
H2B C2 H2C 109.5 . . ?
C1 C3 H3A 109.5 . . ?
C1 C3 H3B 109.5 . . ?
H3A C3 H3B 109.5 . . ?
C1 C3 H3C 109.5 . . ?
H3A C3 H3C 109.5 . . ?
H3B C3 H3C 109.5 . . ?
O2 C4 C5 106.1(6) . . ?
O2 C4 C6 109.2(5) . . ?
C5 C4 C6 113.5(6) . . ?
O2 C4 H4 109.3 . . ?
C5 C4 H4 109.3 . . ?
C6 C4 H4 109.3 . . ?
C4 C5 H5A 109.5 . . ?
C4 C5 H5B 109.5 . . ?
H5A C5 H5B 109.5 . . ?
C4 C5 H5C 109.5 . . ?
H5A C5 H5C 109.5 . . ?
H5B C5 H5C 109.5 . . ?
C4 C6 H6A 109.5 . . ?
C4 C6 H6B 109.5 . . ?
H6A C6 H6B 109.5 . . ?
C4 C6 H6C 109.5 . . ?
H6A C6 H6C 109.5 . . ?
H6B C6 H6C 109.5 . . ?
O3 C7 C8 110.5(6) . . ?
O3 C7 C9 100.0(7) . . ?
C8 C7 C9 102.5(8) . . ?
O3 C7 H7 114.2 . . ?
C8 C7 H7 114.2 . . ?
C9 C7 H7 114.2 . . ?
C7 C8 H8A 109.5 . . ?
C7 C8 H8B 109.5 . . ?
H8A C8 H8B 109.5 . . ?
C7 C8 H8C 109.5 . . ?
H8A C8 H8C 109.5 . . ?
H8B C8 H8C 109.5 . . ?
C7 C9 H9A 109.5 . . ?
C7 C9 H9B 109.5 . . ?
H9A C9 H9B 109.5 . . ?
C7 C9 H9C 109.5 . . ?
H9A C9 H9C 109.5 . . ?
H9B C9 H9C 109.5 . . ?
C9' C7' O3 116.0(11) . . ?
C9' C7' C8' 125.6(12) . . ?
O3 C7' C8' 110.5(6) . . ?
C9' C7' H7' 99.4 . . ?
O3 C7' H7' 99.4 . . ?
C8' C7' H7' 99.4 . . ?
C7' C8' H8'1 109.5 . . ?
C7' C8' H8'2 109.5 . . ?
H8'1 C8' H8'2 109.5 . . ?
C7' C8' H8'3 109.5 . . ?
H8'1 C8' H8'3 109.5 . . ?
H8'2 C8' H8'3 109.5 . . ?
C7' C9' H9'1 109.5 . . ?
C7' C9' H9'2 109.5 . . ?
H9'1 C9' H9'2 109.5 . . ?
C7' C9' H9'3 109.5 . . ?
H9'1 C9' H9'3 109.5 . . ?
H9'2 C9' H9'3 109.5 . . ?
O4 C10 C12 106.3(6) . . ?
O4 C10 C11 109.3(5) . . ?
C12 C10 C11 112.9(6) . . ?
O4 C10 H10 109.4 . . ?
C12 C10 H10 109.4 . . ?
C11 C10 H10 109.4 . . ?
C10 C11 H11A 109.5 . . ?
C10 C11 H11B 109.5 . . ?
H11A C11 H11B 109.5 . . ?
C10 C11 H11C 109.5 . . ?
H11A C11 H11C 109.5 . . ?
H11B C11 H11C 109.5 . . ?
C10 C12 H12A 109.5 . . ?
C10 C12 H12B 109.5 . . ?
H12A C12 H12B 109.5 . . ?
C10 C12 H12C 109.5 . . ?
H12A C12 H12C 109.5 . . ?
H12B C12 H12C 109.5 . . ?
N1 C13 C14 123.9(5) . . ?
N1 C13 H13 118.1 . . ?
C14 C13 H13 118.1 . . ?
C13 C14 C15 119.5(4) . . ?
C13 C14 H14 120.2 . . ?
C15 C14 H14 120.2 . . ?
C14 C15 N3 125.4(4) . . ?
C14 C15 C16 117.2(4) . . ?
N3 C15 C16 117.3(4) . . ?
C17 C16 C15 119.4(4) . . ?
C17 C16 H16 120.3 . . ?
C15 C16 H16 120.3 . . ?
N1 C17 C16 123.6(4) . . ?
N1 C17 H17 118.2 . . ?
C16 C17 H17 118.2 . . ?
N3 C18 C22 117.9(4) . . ?
N3 C18 C19 125.1(4) . . ?
C22 C18 C19 116.9(4) . . ?
C18 C19 C20 118.5(4) . . ?
C18 C19 H19 120.7 . . ?
C20 C19 H19 120.7 . . ?
N2 C20 C19 124.8(5) . . ?
N2 C20 H20 117.6 . . ?
C19 C20 H20 117.6 . . ?
N2 C21 C22 122.4(5) . . ?
N2 C21 H21 118.8 . . ?
C22 C21 H21 118.8 . . ?
C18 C22 C21 120.6(5) . . ?
C18 C22 H22 119.7 . . ?
C21 C22 H22 119.7 . . ?

loop_
_geom_bond_atom_site_label_1
_geom_bond_atom_site_label_2
_geom_bond_distance
_geom_bond_site_symmetry_2
_geom_bond_publ_flag
Zn N1 2.054(4) . ?
Zn N2 2.085(4) 2_564 ?
Zn S3 2.2950(14) . ?
Zn S1 2.3039(12) . ?
Zn S4 3.5288(16) . ?
Zn S2 4.0715(14) . ?
S1 P1 2.0195(17) . ?
S2 P1 1.9396(17) . ?
S3 P2 2.0305(17) . ?
S4 P2 1.9372(19) . ?
P1 O2 1.592(3) . ?
P1 O1 1.593(3) . ?
P2 O3 1.591(4) . ?
P2 O4 1.590(4) . ?
O1 C1 1.482(6) . ?
O2 C4 1.465(6) . ?
O3 C7' 1.456(7) . ?
O3 C7 1.456(7) . ?
O4 C10 1.458(7) . ?
N1 C17 1.343(6) . ?
N1 C13 1.349(6) . ?
N2 C20 1.323(6) . ?
N2 C21 1.365(6) . ?
N2 Zn 2.085(4) 2_565 ?
N3 C18 1.376(6) . ?
N3 C15 1.377(6) . ?
N3 H3 0.8700 . ?
C1 C2 1.502(9) . ?
C1 C3 1.488(8) . ?
C1 H1 0.9900 . ?
C2 H2A 0.9700 . ?
C2 H2B 0.9700 . ?
C2 H2C 0.9700 . ?
C3 H3A 0.9700 . ?
C3 H3B 0.9700 . ?
C3 H3C 0.9700 . ?
C4 C5 1.472(9) . ?
C4 C6 1.484(9) . ?
C4 H4 0.9900 . ?
C5 H5A 0.9700 . ?
C5 H5B 0.9700 . ?
C5 H5C 0.9700 . ?
C6 H6A 0.9700 . ?
C6 H6B 0.9700 . ?
C6 H6C 0.9700 . ?
C7 C8 1.476(12) . ?
C7 C9 1.632(16) . ?
C7 H7 0.9900 . ?
C8 H8A 0.9700 . ?
C8 H8B 0.9700 . ?
C8 H8C 0.9700 . ?
C9 H9A 0.9700 . ?
C9 H9B 0.9700 . ?
C9 H9C 0.9700 . ?
C7' C9' 1.33(2) . ?
C7' C8' 1.476(12) . ?
C7' H7' 0.9900 . ?
C8' H8'1 0.9700 . ?
C8' H8'2 0.9700 . ?
C8' H8'3 0.9700 . ?
C9' H9'1 0.9700 . ?
C9' H9'2 0.9700 . ?
C9' H9'3 0.9700 . ?
C10 C12 1.498(9) . ?
C10 C11 1.494(10) . ?
C10 H10 0.9900 . ?
C11 H11A 0.9700 . ?
C11 H11B 0.9700 . ?
C11 H11C 0.9700 . ?
C12 H12A 0.9700 . ?
C12 H12B 0.9700 . ?
C12 H12C 0.9700 . ?
C13 C14 1.362(7) . ?
C13 H13 0.9400 . ?
C14 C15 1.382(7) . ?
C14 H14 0.9400 . ?
C15 C16 1.405(6) . ?
C16 C17 1.363(6) . ?
C16 H16 0.9400 . ?
C17 H17 0.9400 . ?
C18 C22 1.388(7) . ?
C18 C19 1.405(7) . ?
C19 C20 1.382(6) . ?
C19 H19 0.9400 . ?
C20 H20 0.9400 . ?
C21 C22 1.374(6) . ?
C21 H21 0.9400 . ?
C22 H22 0.9400 . ?
